data_7110241
loop_
_publ_author_name
'James E. Wheatley'
'C. Andre Ohlin'
'Adrian B. Chaplin'

_publ_section_title
;
 Solvent promoted reversible cyclometalation in a tethered NHC iridium
 complex
;
_journal_name_full Chem.Commun.
_journal_page_first 685
_journal_paper_doi 10.1039/c3cc48015a
_journal_volume 50
_journal_year 2014
_chemical_formula_moiety 'C21 H29 N3 Rh, C32 H12 B F24'
_chemical_formula_sum 'C53 H41 B F24 N3 Rh'
_chemical_formula_weight 1289.61
_chemical_melting_point ?
_space_group_crystal_system triclinic
_space_group_IT_number 2
_space_group_name_Hall '-P 1'
_space_group_name_H-M_alt 'P -1'
_symmetry_space_group_name_Hall '-P 1'
_symmetry_space_group_name_H-M 'P -1'
_atom_sites_solution_hydrogens geom
_atom_sites_solution_primary direct
_atom_sites_solution_secondary difmap
_audit_creation_date 2013-09-27
_audit_creation_method
;
Olex2 1.2
(compiled 2013.09.17 svn.r2790 for OlexSys, GUI svn.r4601)
;
_cell_angle_alpha 102.4227(14)
_cell_angle_beta 108.5585(17)
_cell_angle_gamma 99.8392(13)
_cell_formula_units_Z 2
_cell_length_a 12.1608(2)
_cell_length_b 14.5984(2)
_cell_length_c 16.9119(3)
_cell_measurement_reflns_used 27209
_cell_measurement_temperature 150(2)
_cell_measurement_theta_max 34.0042
_cell_measurement_theta_min 2.8452
_cell_volume 2685.08(9)
_computing_cell_refinement
;
CrysAlisPro, Agilent Technologies,
Version 1.171.36.21 (release 14-08-2012 CrysAlis171 .NET)
(compiled Sep 14 2012,17:21:16)
;
_computing_data_collection
;
CrysAlisPro, Agilent Technologies,
Version 1.171.36.21 (release 14-08-2012 CrysAlis171 .NET)
(compiled Sep 14 2012,17:21:16)
;
_computing_data_reduction
;
CrysAlisPro, Agilent Technologies,
Version 1.171.36.21 (release 14-08-2012 CrysAlis171 .NET)
(compiled Sep 14 2012,17:21:16)
;
_computing_molecular_graphics
;
Ortep-3 for Windows: L. J. Farrugia, J. Appl. Cryst (1997), 30, 565.
;
_computing_publication_material
;
O. V. Dolomanov, L. J. Bourhis, R. J. Gildea, J. A. K. Howard and H. Puschmann,
OLEX2: a complete structure solution, refinement and analysis program.
J. Appl. Cryst. (2009). 42, 339-341.
;
_computing_structure_refinement
;
SHELX, G.M. Sheldrick, Acta Cryst.
(2008). A64, 112-122
;
_computing_structure_solution
;
SHELX, G.M. Sheldrick, Acta Cryst.
(2008). A64, 112-122
;
_diffrn_ambient_temperature 150(2)
_diffrn_detector_area_resol_mean 10.2833
_diffrn_measured_fraction_theta_full 0.998
_diffrn_measured_fraction_theta_max 0.998
_diffrn_measurement_device_type 'Oxford Diffraction: Xcalibur, Ruby, Gemini'
_diffrn_measurement_method '\w scans'
_diffrn_orient_matrix_UB_11 0.0440906000
_diffrn_orient_matrix_UB_12 -0.0187594000
_diffrn_orient_matrix_UB_13 0.0255771000
_diffrn_orient_matrix_UB_21 -0.0251180000
_diffrn_orient_matrix_UB_22 0.0061977000
_diffrn_orient_matrix_UB_23 0.0327161000
_diffrn_orient_matrix_UB_31 -0.0384931000
_diffrn_orient_matrix_UB_32 -0.0475634000
_diffrn_orient_matrix_UB_33 -0.0202616000
_diffrn_radiation_monochromator graphite
_diffrn_radiation_type 'Mo K\a'
_diffrn_radiation_wavelength 0.7107
_diffrn_reflns_av_R_equivalents 0.0267
_diffrn_reflns_av_unetI/netI 0.0164
_diffrn_reflns_Laue_measured_fraction_full 0.998
_diffrn_reflns_Laue_measured_fraction_max 0.998
_diffrn_reflns_limit_h_max 15
_diffrn_reflns_limit_h_min -15
_diffrn_reflns_limit_k_max 18
_diffrn_reflns_limit_k_min -18
_diffrn_reflns_limit_l_max 21
_diffrn_reflns_limit_l_min -21
_diffrn_reflns_number 64082
_diffrn_reflns_point_group_measured_fraction_full 0.998
_diffrn_reflns_point_group_measured_fraction_max 0.998
_diffrn_reflns_theta_full 26.372
_diffrn_reflns_theta_max 26.372
_diffrn_reflns_theta_min 2.958
_diffrn_source 'Enhance (Mo) X-ray Source'
_exptl_absorpt_coefficient_mu 0.441
_exptl_absorpt_correction_T_max 1.00000
_exptl_absorpt_correction_T_min 0.97469
_exptl_absorpt_correction_type multi-scan
_exptl_absorpt_process_details
;
CrysAlisPro, Agilent Technologies,
Version 1.171.36.21 (release 14-08-2012 CrysAlis171 .NET)
(compiled Sep 14 2012,17:21:16)
Empirical absorption correction using spherical harmonics,
 implemented in SCALE3 ABSPACK scaling algorithm.
;
_exptl_crystal_colour yellow
_exptl_crystal_colour_primary yellow
_exptl_crystal_density_diffrn 1.595
_exptl_crystal_density_meas ?
_exptl_crystal_description block
_exptl_crystal_F_000 1292
_exptl_crystal_recrystallization_method 'Crystals grown from CH2Cl2/pentane at 293 K'
_exptl_crystal_size_max 0.8
_exptl_crystal_size_mid 0.6
_exptl_crystal_size_min 0.5
_refine_diff_density_max 6.933
_refine_diff_density_min -1.812
_refine_diff_density_rms 0.126
_refine_ls_extinction_method none
_refine_ls_goodness_of_fit_ref 1.023
_refine_ls_hydrogen_treatment constr
_refine_ls_matrix_type full
_refine_ls_number_parameters 842
_refine_ls_number_reflns 10966
_refine_ls_number_restraints 508
_refine_ls_restrained_S_all 1.064
_refine_ls_R_factor_all 0.0834
_refine_ls_R_factor_gt 0.0790
_refine_ls_shift/su_max 0.001
_refine_ls_shift/su_mean 0.000
_refine_ls_structure_factor_coef Fsqd
_refine_ls_weighting_details 'w=1/[\s^2^(Fo^2^)+(0.1128P)^2^+12.3984P] where P=(Fo^2^+2Fc^2^)/3'
_refine_ls_weighting_scheme calc
_refine_ls_wR_factor_gt 0.2059
_refine_ls_wR_factor_ref 0.2100
_reflns_Friedel_coverage 0.000
_reflns_number_gt 10084
_reflns_number_total 10966
_reflns_threshold_expression 'I > 2\s(I)'
_cod_data_source_file c3cc48015a.txt
_cod_data_source_block 8
_cod_depositor_comments
;
The following automatic conversions were performed:

'_chemical_melting_point' value 'not measured' was changed to '?' -
the value is undefined or not given.

Automatic conversion script
Id: cif_fix_values 1891 2012-01-12 08:04:46Z andrius 

The following automatic conversions were performed:

'_exptl_crystal_density_meas' value 'not measured' was changed to '?'
- the value is perceived as not measured.

Automatic conversion script
Id: cif_fix_values 3008 2015-01-20 13:52:24Z robertas 
;
_cod_original_cell_volume 2685.07(9)
_cod_database_code 7110241
_shelxl_version_number 2013-4
_shelx_space_group_comment
;
The symmetry employed for this shelxl refinement is uniquely defined
by the following loop, which should always be used as a source of
symmetry information in preference to the above space-group names.
They are only intended as comments.
;
_olex2_refinement_description
;
1. Fixed Uiso
 At 1.2 times of:
  All C(H) groups, All C(H,H) groups
 At 1.5 times of:
  All C(H,H,H) groups
2. Restrained distances
 N1-C9 = N2-C9
 1.35 with sigma of 0.001
 C208-F4 \\sim C208-F5 \\sim C208-F6 \\sim C208-F104 \\sim C208-F105 \\sim
C208-F106
 with sigma of 0.01
 F4-F5 \\sim F5-F6 \\sim F6-F4 \\sim F104-F105 \\sim F105-F106 \\sim F106-F104
 with sigma of 0.01
 C205-F4 \\sim C205-F5 \\sim C205-F6 \\sim C205-F104 \\sim C205-F105 \\sim
C205-F106
 with sigma of 0.01
 C215-F7 \\sim C215-F8 \\sim C215-F9 \\sim C215-F107 \\sim C215-F108 \\sim
C215-F109
 with sigma of 0.01
 F7-F8 \\sim F8-F9 \\sim F9-F7 \\sim F107-F108 \\sim F108-F109 \\sim F109-F107
 with sigma of 0.01
 C211-F7 \\sim C211-F8 \\sim C211-F9 \\sim C211-F107 \\sim C211-F108 \\sim
C211-F109
 with sigma of 0.01
 C224-F16 \\sim C224-F17 \\sim C224-F18 \\sim C224-F116 \\sim C224-F117 \\sim
C224-F118
 with sigma of 0.01
 F16-F17 \\sim F17-F18 \\sim F18-F16 \\sim F116-F117 \\sim F117-F118 \\sim
F118-F116
 with sigma of 0.01
 C221-F16 \\sim C221-F17 \\sim C221-F18 \\sim C221-F116 \\sim C221-F117 \\sim
C221-F118
 with sigma of 0.01
 C232-F22 \\sim C232-F23 \\sim C232-F24 \\sim C232-F122 \\sim C232-F123 \\sim
C232-F124
 with sigma of 0.01
 F22-F23 \\sim F23-F24 \\sim F24-F22 \\sim F122-F123 \\sim F123-F124 \\sim
F124-F122
 with sigma of 0.01
 C229-F22 \\sim C229-F23 \\sim C229-F24 \\sim C229-F122 \\sim C229-F123 \\sim
C229-F124
 with sigma of 0.01
3. Restrained planarity
 N1, N2, C9, C10, C11
 with sigma of 0.001
4. Uiso/Uaniso restraints and constraints
C9: within 1.7A with sigma of 0.0001 and sigma for terminal atoms of 0.0002
F2 \\sim F14 \\sim F8 \\sim F1 \\sim F3 \\sim F19 \\sim F11 \\sim F7 \\sim F4
\\sim F12 \\sim F15 \\sim F21 \\sim F5 \\sim F20 \\sim F13 \\sim F18 \\sim F24
\\sim F9 \\sim F6 \\sim F22 \\sim F10 \\sim F17 \\sim F16 \\sim F23 \\sim F117
\\sim F116 \\sim F118 \\sim F122 \\sim F124 \\sim F123 \\sim F107 \\sim F109
\\sim F108 \\sim F106 \\sim F105 \\sim F104: within 1.7A with sigma of 0.01 and
sigma for terminal atoms of 0.02
Uanis(F2) \\sim Ueq, Uanis(F14) \\sim Ueq, Uanis(F8) \\sim Ueq, Uanis(F1) \\sim
Ueq, Uanis(F3) \\sim Ueq, Uanis(F19) \\sim Ueq, Uanis(F11) \\sim Ueq, Uanis(F7)
\\sim Ueq, Uanis(F4) \\sim Ueq, Uanis(F12) \\sim Ueq, Uanis(F15) \\sim Ueq,
Uanis(F21) \\sim Ueq, Uanis(F5) \\sim Ueq, Uanis(F20) \\sim Ueq, Uanis(F13)
\\sim Ueq, Uanis(F18) \\sim Ueq, Uanis(F24) \\sim Ueq, Uanis(F9) \\sim Ueq,
Uanis(F6) \\sim Ueq, Uanis(F22) \\sim Ueq, Uanis(F10) \\sim Ueq, Uanis(F17)
\\sim Ueq, Uanis(F16) \\sim Ueq, Uanis(F23) \\sim Ueq, Uanis(F117) \\sim Ueq,
Uanis(F116) \\sim Ueq, Uanis(F118) \\sim Ueq, Uanis(F122) \\sim Ueq,
Uanis(F124) \\sim Ueq, Uanis(F123) \\sim Ueq, Uanis(F107) \\sim Ueq,
Uanis(F109) \\sim Ueq, Uanis(F108) \\sim Ueq, Uanis(F106) \\sim Ueq,
Uanis(F105) \\sim Ueq, Uanis(F104) \\sim Ueq: with sigma of 0.007 and sigma for
terminal atoms of 0.02
Uanis(C9) = Uanis(N1) = Uanis(N2)
5. Others
 Sof(F117)=Sof(F116)=Sof(F118)=1-FVAR(1)
 Sof(F18)=Sof(F17)=Sof(F16)=FVAR(1)
 Sof(F122)=Sof(F124)=Sof(F123)=1-FVAR(2)
 Sof(F24)=Sof(F22)=Sof(F23)=FVAR(2)
 Sof(F107)=Sof(F109)=Sof(F108)=1-FVAR(3)
 Sof(F8)=Sof(F7)=Sof(F9)=FVAR(3)
 Sof(F106)=Sof(F105)=Sof(F104)=1-FVAR(4)
 Sof(F4)=Sof(F5)=Sof(F6)=FVAR(4)
6.a Ternary CH refined with riding coordinates:
 C5(H5), C1(H1), C2(H2), C6(H6)
6.b Secondary CH2 refined with riding coordinates:
 C16(H16A,H16B), C3(H3A,H3B), C4(H4A,H4B), C8(H8A,H8B), C7(H7A,H7B)
6.c Aromatic/amide H refined with riding coordinates:
 C230(H230), C214(H214), C218(H218), C222(H222), C206(H206), C210(H210),
 C202(H202), C226(H226), C228(H228), C204(H204), C220(H220), C212(H212),
 C11(H11), C10(H10), C21(H21), C18(H18), C19(H19), C20(H20)
6.d Idealised Me refined as rotating group:
 C13(H13A,H13B,H13C), C14(H14A,H14B,H14C), C15(H15A,H15B,H15C)
;

loop_
_space_group_symop_operation_xyz
'x, y, z'
'-x, -y, -z'

loop_
_atom_site_label
_atom_site_type_symbol
_atom_site_fract_x
_atom_site_fract_y
_atom_site_fract_z
_atom_site_U_iso_or_equiv
_atom_site_adp_type
_atom_site_occupancy
_atom_site_site_symmetry_order
_atom_site_calc_flag
_atom_site_refinement_flags_posn
_atom_site_refinement_flags_adp
_atom_site_refinement_flags_occupancy
_atom_site_disorder_assembly
_atom_site_disorder_group
Rh1 Rh 0.99722(3) 0.22115(3) 0.67402(2) 0.03277(14) Uani 1 1 d . . . . .
C217 C 1.5160(3) 0.3697(3) 1.2787(3) 0.0207(7) Uani 1 1 d . . . . .
C225 C 1.6256(3) 0.2798(3) 1.1899(2) 0.0185(7) Uani 1 1 d . . . . .
C201 C 1.5264(3) 0.1879(3) 1.2838(2) 0.0196(7) Uani 1 1 d . . . . .
B200 B 1.5120(4) 0.2616(3) 1.2225(3) 0.0178(8) Uani 1 1 d . . . . .
C229 C 1.7123(3) 0.3015(3) 1.0817(3) 0.0225(8) Uani 1 1 d D . . . .
C209 C 1.3857(3) 0.2061(3) 1.1407(2) 0.0194(7) Uani 1 1 d . . . . .
C230 C 1.6139(3) 0.2802(3) 1.1052(3) 0.0197(7) Uani 1 1 d . . . . .
H230 H 1.5357 0.2654 1.0622 0.024 Uiso 1 1 calc R U . . .
C214 C 1.3810(4) 0.1275(3) 1.0741(3) 0.0234(8) Uani 1 1 d . . . . .
H214 H 1.4528 0.1088 1.0765 0.028 Uiso 1 1 calc R U . . .
C221 C 1.4643(4) 0.5248(3) 1.2903(3) 0.0293(9) Uani 1 1 d D . . . .
C218 C 1.5892(3) 0.4079(3) 1.3665(3) 0.0227(8) Uani 1 1 d . . . . .
H218 H 1.6331 0.3683 1.3944 0.027 Uiso 1 1 calc R U . . .
C222 C 1.4551(4) 0.4323(3) 1.2416(3) 0.0240(8) Uani 1 1 d . . . . .
H222 H 1.4061 0.4108 1.1814 0.029 Uiso 1 1 calc R U . . .
C206 C 1.5833(4) 0.1129(3) 1.2725(3) 0.0253(8) Uani 1 1 d . . . . .
H206 H 1.6214 0.1077 1.2312 0.030 Uiso 1 1 calc R U . . .
C210 C 1.2752(4) 0.2255(3) 1.1355(3) 0.0238(8) Uani 1 1 d . . . . .
H210 H 1.2724 0.2754 1.1808 0.029 Uiso 1 1 calc R U . . .
C202 C 1.4707(4) 0.1901(3) 1.3447(3) 0.0228(8) Uani 1 1 d . . . . .
H202 H 1.4303 0.2392 1.3542 0.027 Uiso 1 1 calc R U . . .
N1 N 0.9637(3) 0.3162(3) 0.8255(2) 0.0365(6) Uani 1 1 d D . . . .
F2 F 1.3491(3) 0.0424(2) 1.4520(2) 0.0490(8) Uani 1 1 d . U . . .
C203 C 1.4727(4) 0.1227(3) 1.3916(3) 0.0286(9) Uani 1 1 d . . . . .
C227 C 1.8427(4) 0.3274(3) 1.2273(3) 0.0270(9) Uani 1 1 d . . . . .
C226 C 1.7434(4) 0.3037(3) 1.2500(3) 0.0244(8) Uani 1 1 d . . . . .
H226 H 1.7560 0.3039 1.3084 0.029 Uiso 1 1 calc R U . . .
N2 N 1.1501(3) 0.3550(3) 0.8689(2) 0.0365(6) Uani 1 1 d D . . . .
C219 C 1.6010(4) 0.5015(3) 1.4153(3) 0.0280(9) Uani 1 1 d . . . . .
C228 C 1.8284(4) 0.3260(3) 1.1422(3) 0.0260(8) Uani 1 1 d . . . . .
H228 H 1.8958 0.3413 1.1260 0.031 Uiso 1 1 calc R U . . .
N3 N 0.9095(4) 0.1220(3) 0.7229(3) 0.0385(9) Uani 1 1 d . . . . .
F14 F 1.6771(4) 0.4694(3) 1.5503(2) 0.0600(9) Uani 1 1 d . U . . .
C9 C 1.0535(3) 0.3002(3) 0.7979(2) 0.0365(6) Uani 1 1 d D . . . .
C204 C 1.5306(5) 0.0497(3) 1.3799(3) 0.0335(10) Uani 1 1 d . . . . .
H204 H 1.5320 0.0037 1.4121 0.040 Uiso 1 1 calc R U . . .
C213 C 1.2753(4) 0.0762(3) 1.0052(3) 0.0299(9) Uani 1 1 d . . . . .
C220 C 1.5380(4) 0.5612(3) 1.3774(3) 0.0311(9) Uani 1 1 d . . . . .
H220 H 1.5450 0.6250 1.4101 0.037 Uiso 1 1 calc R U . . .
C205 C 1.5858(4) 0.0457(3) 1.3203(3) 0.0314(9) Uani 1 1 d D . . . .
C12 C 1.2794(4) 0.3627(4) 0.8786(3) 0.0377(11) Uani 1 1 d . . . . .
C17 C 0.8378(4) 0.1531(4) 0.7639(3) 0.0419(12) Uani 1 1 d . . . . .
F8 F 1.0737(8) 0.2966(4) 1.0978(11) 0.042(2) Uani 0.56(4) 1 d D U P A 1
C212 C 1.1673(4) 0.0988(4) 0.9992(3) 0.0360(10) Uani 1 1 d . . . . .
H212 H 1.0951 0.0643 0.9512 0.043 Uiso 1 1 calc R U . . .
C232 C 1.6933(3) 0.2987(3) 0.9892(3) 0.0330(10) Uani 1 1 d D . . . .
F1 F 1.3423(5) 0.1871(3) 1.4522(3) 0.0837(16) Uani 1 1 d . U . . .
F3 F 1.4973(4) 0.1601(3) 1.5398(2) 0.0752(13) Uani 1 1 d . U . . .
C211 C 1.1690(4) 0.1737(3) 1.0658(3) 0.0310(9) Uani 1 1 d D . . . .
F19 F 1.9711(3) 0.4028(3) 1.3724(2) 0.0707(12) Uani 1 1 d . U . . .
F11 F 1.3772(3) 0.0089(3) 0.9195(3) 0.0874(17) Uani 1 1 d . U . . .
C223 C 1.6842(5) 0.5367(4) 1.5086(3) 0.0433(12) Uani 1 1 d . . . . .
F7 F 1.0064(12) 0.1587(12) 1.1137(11) 0.063(3) Uani 0.56(4) 1 d D U P A 1
F4 F 1.6771(14) -0.0715(10) 1.3701(7) 0.065(3) Uani 0.65(3) 1 d D U P B 1
C207 C 1.4152(6) 0.1287(4) 1.4584(4) 0.0428(12) Uani 1 1 d . . . . .
C5 C 1.0181(5) 0.3477(4) 0.6303(4) 0.0438(12) Uani 1 1 d . . . . .
H5 H 1.0496 0.4101 0.6782 0.053 Uiso 1 1 calc R U . . .
C16 C 0.8369(4) 0.2577(4) 0.7754(4) 0.0430(12) Uani 1 1 d . . . . .
H16A H 0.8063 0.2699 0.7180 0.052 Uiso 1 1 calc R U . . .
H16B H 0.7848 0.2751 0.8077 0.052 Uiso 1 1 calc R U . . .
C13 C 1.2845(5) 0.2644(4) 0.8290(4) 0.0434(12) Uani 1 1 d . . . . .
H13A H 1.2317 0.2484 0.7677 0.065 Uiso 1 1 calc R U . . .
H13B H 1.2580 0.2146 0.8544 0.065 Uiso 1 1 calc R U . . .
H13C H 1.3671 0.2668 0.8327 0.065 Uiso 1 1 calc R U . . .
F12 F 1.1869(4) -0.0294(3) 0.8613(2) 0.0780(13) Uani 1 1 d . U . . .
C224 C 1.3901(4) 0.5864(3) 1.2498(3) 0.0471(14) Uani 1 1 d D . . . .
F15 F 1.6619(5) 0.6123(3) 1.5545(2) 0.0865(16) Uani 1 1 d . U . . .
F21 F 2.0488(3) 0.4029(4) 1.2769(3) 0.0844(15) Uani 1 1 d . U . . .
C11 C 1.1209(5) 0.4036(3) 0.9385(3) 0.0477(13) Uani 1 1 d . . . . .
H11 H 1.1751 0.4453 0.9936 0.057 Uiso 1 1 calc R U . . .
C208 C 1.6465(4) -0.0337(3) 1.3035(3) 0.0493(14) Uani 1 1 d D . . . .
F5 F 1.7481(9) -0.0034(7) 1.2929(11) 0.073(3) Uani 0.65(3) 1 d D U P B 1
C215 C 1.0551(4) 0.1996(3) 1.0658(3) 0.0441(12) Uani 1 1 d D . . . .
F20 F 1.9997(3) 0.2733(3) 1.3099(3) 0.0800(13) Uani 1 1 d . U . . .
C216 C 1.2782(5) -0.0069(4) 0.9359(4) 0.0475(14) Uani 1 1 d . . . . .
C14 C 1.3210(5) 0.4442(4) 0.8434(4) 0.0454(12) Uani 1 1 d . . . . .
H14A H 1.3202 0.5063 0.8793 0.068 Uiso 1 1 calc R U . . .
H14B H 1.2670 0.4325 0.7831 0.068 Uiso 1 1 calc R U . . .
H14C H 1.4028 0.4463 0.8452 0.068 Uiso 1 1 calc R U . . .
C10 C 1.0003(6) 0.3780(3) 0.9098(4) 0.0508(14) Uani 1 1 d . . . . .
H10 H 0.9508 0.3977 0.9402 0.061 Uiso 1 1 calc R U . . .
C21 C 0.9224(6) 0.0312(4) 0.7179(4) 0.0499(14) Uani 1 1 d . . . . .
H21 H 0.9737 0.0090 0.6903 0.060 Uiso 1 1 calc R U . . .
C231 C 1.9658(4) 0.3523(4) 1.2956(3) 0.0423(12) Uani 1 1 d . . . . .
F13 F 1.7971(3) 0.5592(4) 1.5166(3) 0.0850(15) Uani 1 1 d . U . . .
F18 F 1.2973(8) 0.5407(6) 1.1810(6) 0.087(4) Uani 0.545(12) 1 d D U P C 1
C15 C 1.3570(6) 0.3823(5) 0.9743(4) 0.0525(14) Uani 1 1 d . . . . .
H15A H 1.3254 0.3314 0.9968 0.079 Uiso 1 1 calc R U . . .
H15B H 1.3556 0.4456 1.0078 0.079 Uiso 1 1 calc R U . . .
H15C H 1.4397 0.3824 0.9798 0.079 Uiso 1 1 calc R U . . .
F24 F 1.6108(5) 0.2211(4) 0.9326(3) 0.069(2) Uani 0.729(8) 1 d D U P D 1
C1 C 0.9484(8) 0.1171(4) 0.5484(4) 0.068(2) Uani 1 1 d . . . . .
H1 H 0.9265 0.0480 0.5488 0.082 Uiso 1 1 calc R U . . .
F9 F 0.9721(8) 0.1761(13) 0.9854(5) 0.070(3) Uani 0.56(4) 1 d D U P A 1
C18 C 0.7750(5) 0.0923(5) 0.7966(4) 0.0533(15) Uani 1 1 d . . . . .
H18 H 0.7230 0.1144 0.8236 0.064 Uiso 1 1 calc R U . . .
F6 F 1.5781(11) -0.1056(8) 1.2337(8) 0.106(4) Uani 0.65(3) 1 d D U P B 1
C19 C 0.7888(7) -0.0003(5) 0.7896(4) 0.0631(19) Uani 1 1 d . . . . .
H19 H 0.7458 -0.0425 0.8115 0.076 Uiso 1 1 calc R U . . .
C2 C 0.8565(7) 0.1627(5) 0.5443(4) 0.0634(19) Uani 1 1 d . . . . .
H2 H 0.7802 0.1212 0.5417 0.076 Uiso 1 1 calc R U . . .
F22 F 1.7877(4) 0.3032(7) 0.9699(3) 0.080(2) Uani 0.729(8) 1 d D U P D 1
C3 C 0.8411(7) 0.2416(6) 0.4995(5) 0.070(2) Uani 1 1 d . . . . .
H3A H 0.8722 0.2300 0.4518 0.085 Uiso 1 1 calc R U . . .
H3B H 0.7543 0.2369 0.4730 0.085 Uiso 1 1 calc R U . . .
F10 F 1.2706(5) -0.0872(3) 0.9600(4) 0.0939(16) Uani 1 1 d . U . . .
C4 C 0.9031(6) 0.3419(5) 0.5582(5) 0.0612(17) Uani 1 1 d . . . . .
H4A H 0.8481 0.3669 0.5844 0.073 Uiso 1 1 calc R U . . .
H4B H 0.9214 0.3844 0.5232 0.073 Uiso 1 1 calc R U . . .
F17 F 1.3542(11) 0.6398(8) 1.3044(5) 0.083(3) Uani 0.545(12) 1 d D U P C 1
C8 C 1.0471(10) 0.1390(6) 0.5129(5) 0.084(3) Uani 1 1 d . . . . .
H8A H 1.1103 0.1070 0.5369 0.101 Uiso 1 1 calc R U . . .
H8B H 1.0131 0.1108 0.4488 0.101 Uiso 1 1 calc R U . . .
F16 F 1.4533(8) 0.6522(7) 1.2272(8) 0.094(3) Uani 0.545(12) 1 d D U P C 1
C20 C 0.8629(7) -0.0314(5) 0.7519(4) 0.064(2) Uani 1 1 d . . . . .
H20 H 0.8745 -0.0946 0.7484 0.077 Uiso 1 1 calc R U . . .
C7 C 1.1028(7) 0.2445(6) 0.5342(5) 0.0674(19) Uani 1 1 d . . . . .
H7A H 1.0574 0.2698 0.4876 0.081 Uiso 1 1 calc R U . . .
H7B H 1.1860 0.2537 0.5356 0.081 Uiso 1 1 calc R U . . .
F23 F 1.6483(7) 0.3707(4) 0.9675(3) 0.076(2) Uani 0.729(8) 1 d D U P D 1
C6 C 1.1052(5) 0.3023(4) 0.6206(4) 0.0457(12) Uani 1 1 d . . . . .
H6 H 1.1879 0.3378 0.6634 0.055 Uiso 1 1 calc R U . . .
F117 F 1.3530(13) 0.5601(8) 1.1648(4) 0.083(4) Uani 0.455(12) 1 d D U P C 2
F116 F 1.2883(8) 0.5777(10) 1.2645(9) 0.080(3) Uani 0.455(12) 1 d D U P C 2
F118 F 1.4398(10) 0.6775(4) 1.2752(9) 0.102(5) Uani 0.455(12) 1 d D U P C 2
F122 F 1.5850(6) 0.2809(13) 0.9374(5) 0.062(4) Uani 0.271(8) 1 d D U P D 2
F124 F 1.7519(14) 0.3810(7) 0.9842(6) 0.068(4) Uani 0.271(8) 1 d D U P D 2
F123 F 1.7410(14) 0.2336(10) 0.9538(6) 0.064(4) Uani 0.271(8) 1 d D U P D 2
F107 F 1.0593(14) 0.2923(8) 1.0696(17) 0.053(4) Uani 0.44(4) 1 d D U P A 2
F109 F 1.0302(15) 0.1858(17) 1.1353(11) 0.048(4) Uani 0.44(4) 1 d D U P A 2
F108 F 0.9601(7) 0.1451(17) 0.9955(10) 0.088(5) Uani 0.44(4) 1 d D U P A 2
F106 F 1.7641(7) 0.0001(9) 1.3268(17) 0.069(5) Uani 0.35(3) 1 d D U P B 2
F105 F 1.630(2) -0.1000(13) 1.3431(17) 0.075(5) Uani 0.35(3) 1 d D U P B 2
F104 F 1.607(2) -0.0806(15) 1.2189(5) 0.080(5) Uani 0.35(3) 1 d D U P B 2

loop_
_atom_site_aniso_label
_atom_site_aniso_U_11
_atom_site_aniso_U_22
_atom_site_aniso_U_33
_atom_site_aniso_U_23
_atom_site_aniso_U_13
_atom_site_aniso_U_12
Rh1 0.0419(2) 0.0301(2) 0.0287(2) 0.01187(15) 0.01332(16) 0.01067(15)
C217 0.0212(18) 0.0216(18) 0.0243(19) 0.0097(15) 0.0123(15) 0.0068(14)
C225 0.0197(17) 0.0167(17) 0.0217(18) 0.0063(14) 0.0091(15) 0.0072(14)
C201 0.0206(17) 0.0186(17) 0.0191(17) 0.0061(14) 0.0065(14) 0.0048(14)
B200 0.0186(19) 0.0195(19) 0.0195(19) 0.0083(15) 0.0089(16) 0.0083(15)
C229 0.0263(19) 0.0226(19) 0.0222(19) 0.0082(15) 0.0119(16) 0.0074(15)
C209 0.0185(17) 0.0211(18) 0.0218(18) 0.0102(15) 0.0086(14) 0.0058(14)
C230 0.0189(17) 0.0183(17) 0.0221(18) 0.0066(14) 0.0066(14) 0.0061(14)
C214 0.0203(18) 0.0232(19) 0.029(2) 0.0072(16) 0.0117(16) 0.0054(15)
C221 0.040(2) 0.024(2) 0.033(2) 0.0145(17) 0.0180(19) 0.0154(18)
C218 0.0209(18) 0.0213(18) 0.0254(19) 0.0067(15) 0.0070(15) 0.0073(14)
C222 0.029(2) 0.0247(19) 0.0229(19) 0.0109(16) 0.0110(16) 0.0111(16)
C206 0.034(2) 0.025(2) 0.0231(19) 0.0100(16) 0.0130(17) 0.0140(17)
C210 0.0216(19) 0.029(2) 0.026(2) 0.0099(16) 0.0123(16) 0.0106(16)
C202 0.029(2) 0.0189(18) 0.0235(19) 0.0071(15) 0.0123(16) 0.0065(15)
N1 0.0253(11) 0.0525(15) 0.0350(13) 0.0265(12) 0.0095(10) 0.0040(10)
F2 0.062(2) 0.0445(17) 0.0546(19) 0.0253(15) 0.0361(16) 0.0068(15)
C203 0.042(2) 0.024(2) 0.024(2) 0.0091(16) 0.0172(18) 0.0079(18)
C227 0.0186(19) 0.033(2) 0.025(2) 0.0054(17) 0.0052(16) 0.0051(16)
C226 0.0226(19) 0.033(2) 0.0195(18) 0.0091(16) 0.0081(15) 0.0094(16)
N2 0.0253(11) 0.0525(15) 0.0350(13) 0.0265(12) 0.0095(10) 0.0040(10)
C219 0.027(2) 0.027(2) 0.028(2) 0.0043(17) 0.0087(17) 0.0070(16)
C228 0.0203(18) 0.031(2) 0.029(2) 0.0084(17) 0.0120(16) 0.0071(16)
N3 0.047(2) 0.032(2) 0.033(2) 0.0130(17) 0.0104(18) 0.0045(18)
F14 0.083(3) 0.057(2) 0.0285(15) 0.0100(14) 0.0054(16) 0.0218(18)
C9 0.0253(11) 0.0525(15) 0.0350(13) 0.0265(12) 0.0095(10) 0.0040(10)
C204 0.055(3) 0.024(2) 0.029(2) 0.0152(17) 0.018(2) 0.014(2)
C213 0.027(2) 0.028(2) 0.030(2) -0.0001(17) 0.0135(18) 0.0013(17)
C220 0.040(2) 0.022(2) 0.033(2) 0.0047(17) 0.0150(19) 0.0120(18)
C205 0.045(3) 0.025(2) 0.029(2) 0.0121(17) 0.0134(19) 0.0174(19)
C12 0.033(2) 0.035(2) 0.042(3) 0.012(2) 0.010(2) 0.0095(19)
C17 0.029(2) 0.049(3) 0.037(3) 0.016(2) 0.004(2) -0.003(2)
F8 0.031(3) 0.061(4) 0.039(6) 0.015(3) 0.012(3) 0.026(3)
C212 0.022(2) 0.046(3) 0.031(2) 0.003(2) 0.0062(17) 0.0017(19)
C232 0.031(2) 0.045(3) 0.028(2) 0.015(2) 0.0148(18) 0.0094(19)
F1 0.149(4) 0.077(3) 0.117(4) 0.069(3) 0.119(4) 0.076(3)
F3 0.100(3) 0.079(3) 0.0312(17) 0.0024(17) 0.0335(19) -0.017(2)
C211 0.0179(19) 0.044(3) 0.032(2) 0.0096(19) 0.0095(17) 0.0092(17)
F19 0.0307(16) 0.114(3) 0.0354(18) -0.0083(19) -0.0028(13) 0.0040(18)
F11 0.049(2) 0.094(3) 0.081(3) -0.050(2) 0.042(2) -0.014(2)
C223 0.045(3) 0.037(3) 0.034(3) 0.000(2) 0.002(2) 0.012(2)
F7 0.029(4) 0.078(7) 0.093(7) 0.032(6) 0.033(5) 0.010(4)
F4 0.094(7) 0.075(5) 0.071(5) 0.052(4) 0.043(5) 0.066(5)
C207 0.069(4) 0.034(3) 0.042(3) 0.021(2) 0.036(3) 0.015(2)
C5 0.058(3) 0.037(3) 0.040(3) 0.019(2) 0.018(2) 0.010(2)
C16 0.028(2) 0.057(3) 0.050(3) 0.020(3) 0.016(2) 0.015(2)
C13 0.038(3) 0.035(3) 0.052(3) 0.009(2) 0.010(2) 0.017(2)
F12 0.055(2) 0.093(3) 0.044(2) -0.033(2) 0.0078(17) 0.000(2)
C224 0.073(4) 0.042(3) 0.037(3) 0.016(2) 0.019(3) 0.038(3)
F15 0.125(4) 0.060(2) 0.0387(19) -0.0178(17) -0.010(2) 0.053(2)
F21 0.0231(16) 0.152(4) 0.059(2) 0.038(3) 0.0038(15) -0.016(2)
C11 0.051(3) 0.045(3) 0.037(3) -0.006(2) 0.020(2) 0.003(2)
C208 0.080(4) 0.042(3) 0.047(3) 0.025(3) 0.031(3) 0.040(3)
F5 0.111(6) 0.085(5) 0.091(7) 0.059(4) 0.076(5) 0.076(4)
C215 0.023(2) 0.064(4) 0.045(3) 0.012(3) 0.012(2) 0.016(2)
F20 0.046(2) 0.094(3) 0.079(3) 0.022(2) -0.0110(19) 0.034(2)
C216 0.036(3) 0.044(3) 0.046(3) -0.015(2) 0.018(2) -0.001(2)
C14 0.044(3) 0.038(3) 0.059(3) 0.018(2) 0.025(3) 0.008(2)
C10 0.061(4) 0.046(3) 0.053(3) 0.002(3) 0.037(3) 0.016(3)
C21 0.069(4) 0.036(3) 0.038(3) 0.014(2) 0.012(3) 0.010(3)
C231 0.021(2) 0.067(3) 0.034(3) 0.014(2) 0.0064(19) 0.009(2)
F13 0.0385(19) 0.121(4) 0.058(2) 0.019(2) -0.0080(17) -0.015(2)
F18 0.080(6) 0.057(4) 0.094(6) 0.023(4) -0.019(5) 0.042(4)
C15 0.048(3) 0.053(3) 0.045(3) 0.016(3) 0.003(3) 0.010(3)
F24 0.086(4) 0.073(4) 0.021(2) 0.001(2) 0.013(2) -0.017(3)
C1 0.134(7) 0.032(3) 0.033(3) 0.006(2) 0.030(4) 0.017(4)
F9 0.030(4) 0.090(7) 0.068(5) 0.010(4) -0.009(4) 0.027(4)
C18 0.045(3) 0.066(4) 0.040(3) 0.017(3) 0.012(2) -0.006(3)
F6 0.153(8) 0.055(5) 0.083(5) -0.010(4) 0.007(5) 0.069(5)
C19 0.074(4) 0.055(4) 0.039(3) 0.017(3) 0.010(3) -0.020(3)
C2 0.069(4) 0.058(4) 0.036(3) 0.017(3) -0.005(3) -0.012(3)
F22 0.034(2) 0.176(7) 0.038(3) 0.033(4) 0.026(2) 0.021(3)
C3 0.061(4) 0.079(5) 0.056(4) 0.037(4) -0.002(3) 0.003(4)
F10 0.139(4) 0.043(2) 0.099(4) -0.002(2) 0.055(3) 0.031(3)
C4 0.064(4) 0.063(4) 0.060(4) 0.035(3) 0.012(3) 0.023(3)
F17 0.127(7) 0.094(6) 0.055(4) 0.029(4) 0.031(5) 0.094(6)
C8 0.146(8) 0.079(5) 0.047(4) 0.017(4) 0.046(5) 0.061(6)
F16 0.132(7) 0.066(5) 0.103(7) 0.069(5) 0.030(6) 0.037(5)
C20 0.092(5) 0.037(3) 0.043(3) 0.015(3) 0.007(3) -0.004(3)
C7 0.083(5) 0.091(5) 0.051(4) 0.031(4) 0.040(4) 0.038(4)
F23 0.130(6) 0.084(4) 0.040(3) 0.038(3) 0.038(3) 0.055(4)
C6 0.046(3) 0.059(3) 0.036(3) 0.022(2) 0.017(2) 0.008(2)
F117 0.137(9) 0.074(6) 0.052(5) 0.034(4) 0.018(5) 0.078(6)
F116 0.067(6) 0.098(7) 0.108(8) 0.059(6) 0.036(5) 0.058(5)
F118 0.133(8) 0.025(4) 0.106(8) 0.021(5) -0.018(7) 0.030(5)
F122 0.039(6) 0.127(10) 0.025(5) 0.034(7) 0.013(4) 0.015(7)
F124 0.100(9) 0.072(7) 0.044(6) 0.037(6) 0.042(6) -0.004(7)
F123 0.102(9) 0.083(8) 0.028(5) 0.015(5) 0.036(6) 0.055(7)
F107 0.041(5) 0.090(7) 0.058(9) 0.051(5) 0.025(5) 0.046(5)
F109 0.027(5) 0.071(8) 0.065(6) 0.031(6) 0.031(5) 0.018(5)
F108 0.025(5) 0.137(11) 0.070(7) -0.018(7) 0.006(5) 0.022(6)
F106 0.073(7) 0.091(8) 0.069(10) 0.033(7) 0.034(6) 0.062(6)
F105 0.118(11) 0.058(7) 0.107(10) 0.063(7) 0.072(9) 0.061(7)
F104 0.140(10) 0.052(7) 0.061(7) 0.012(6) 0.031(7) 0.073(7)

loop_
_atom_type_symbol
_atom_type_description
_atom_type_scat_dispersion_real
_atom_type_scat_dispersion_imag
_atom_type_scat_source
C C 0.0033 0.0016 'International Tables Vol C Tables 4.2.6.8 and 6.1.1.4'
H H 0.0000 0.0000 'International Tables Vol C Tables 4.2.6.8 and 6.1.1.4'
B B 0.0013 0.0007 'International Tables Vol C Tables 4.2.6.8 and 6.1.1.4'
F F 0.0171 0.0103 'International Tables Vol C Tables 4.2.6.8 and 6.1.1.4'
N N 0.0061 0.0033 'International Tables Vol C Tables 4.2.6.8 and 6.1.1.4'
Rh Rh -1.1178 0.9187 'International Tables Vol C Tables 4.2.6.8 and 6.1.1.4'

loop_
_geom_angle_atom_site_label_1
_geom_angle_atom_site_label_2
_geom_angle_atom_site_label_3
_geom_angle
N3 Rh1 C5 153.2(2)
N3 Rh1 C1 93.8(2)
N3 Rh1 C2 91.9(2)
N3 Rh1 C6 169.3(2)
C9 Rh1 N3 80.58(15)
C9 Rh1 C5 92.26(18)
C9 Rh1 C1 170.3(2)
C9 Rh1 C2 149.9(3)
C9 Rh1 C6 103.66(18)
C5 Rh1 C1 96.2(2)
C5 Rh1 C2 81.4(2)
C5 Rh1 C6 37.4(2)
C1 Rh1 C2 37.2(3)
C6 Rh1 C1 80.6(3)
C6 Rh1 C2 89.0(2)
C218 C217 B200 121.0(3)
C218 C217 C222 115.5(4)
C222 C217 B200 123.3(4)
C230 C225 B200 124.1(3)
C230 C225 C226 115.6(3)
C226 C225 B200 120.1(3)
C206 C201 B200 122.7(3)
C202 C201 B200 121.1(3)
C202 C201 C206 115.8(4)
C217 B200 C225 104.8(3)
C201 B200 C217 110.5(3)
C201 B200 C225 111.3(3)
C209 B200 C217 114.8(3)
C209 B200 C225 111.7(3)
C209 B200 C201 103.9(3)
C230 C229 C232 119.5(3)
C228 C229 C230 121.3(4)
C228 C229 C232 119.2(3)
C214 C209 B200 120.1(3)
C210 C209 B200 124.1(3)
C210 C209 C214 115.5(4)
C229 C230 C225 122.3(4)
C213 C214 C209 122.2(4)
C222 C221 C224 120.1(4)
C220 C221 C222 121.5(4)
C220 C221 C224 118.4(4)
C217 C218 C219 122.9(4)
C221 C222 C217 121.8(4)
C205 C206 C201 121.9(4)
C211 C210 C209 121.9(4)
C203 C202 C201 122.0(4)
C9 N1 C16 121.4(4)
C9 N1 C10 115.3(4)
C10 N1 C16 122.4(4)
C202 C203 C207 120.8(4)
C204 C203 C202 121.1(4)
C204 C203 C207 118.1(4)
C226 C227 C231 119.0(4)
C228 C227 C226 120.7(4)
C228 C227 C231 120.3(4)
C227 C226 C225 122.4(4)
C9 N2 C12 125.2(4)
C9 N2 C11 114.1(4)
C11 N2 C12 120.7(4)
C218 C219 C223 118.9(4)
C220 C219 C218 120.3(4)
C220 C219 C223 120.8(4)
C229 C228 C227 117.6(4)
C17 N3 Rh1 117.4(3)
C21 N3 Rh1 124.6(4)
C21 N3 C17 118.0(5)
N1 C9 Rh1 114.0(2)
N2 C9 Rh1 145.3(3)
N2 C9 N1 100.4(3)
C205 C204 C203 118.1(4)
C214 C213 C212 121.5(4)
C214 C213 C216 118.9(4)
C212 C213 C216 119.6(4)
C219 C220 C221 117.8(4)
C206 C205 C208 118.9(4)
C204 C205 C206 121.1(4)
C204 C205 C208 120.0(4)
N2 C12 C13 107.0(4)
N2 C12 C14 108.9(4)
N2 C12 C15 109.7(4)
C13 C12 C14 112.5(5)
C13 C12 C15 107.8(4)
C14 C12 C15 110.7(5)
N3 C17 C16 115.5(4)
N3 C17 C18 121.2(6)
C18 C17 C16 123.2(6)
C211 C212 C213 117.3(4)
F24 C232 C229 112.8(4)
F24 C232 F23 102.3(4)
F22 C232 C229 115.2(4)
F22 C232 F24 107.2(4)
F22 C232 F23 106.4(4)
F23 C232 C229 112.0(4)
F122 C232 C229 116.6(5)
F122 C232 F124 106.9(6)
F122 C232 F123 106.6(6)
F124 C232 C229 111.4(5)
F124 C232 F123 102.9(6)
F123 C232 C229 111.5(5)
C210 C211 C215 118.1(4)
C212 C211 C210 121.5(4)
C212 C211 C215 120.4(4)
F14 C223 C219 112.7(4)
F15 C223 C219 113.0(4)
F15 C223 F14 105.2(5)
F13 C223 C219 112.0(5)
F13 C223 F14 104.5(5)
F13 C223 F15 108.9(5)
F2 C207 C203 112.4(4)
F2 C207 F3 105.6(4)
F1 C207 F2 106.1(5)
F1 C207 C203 113.1(4)
F1 C207 F3 107.5(5)
F3 C207 C203 111.8(5)
C4 C5 Rh1 109.5(4)
C6 C5 Rh1 71.8(3)
C6 C5 C4 125.6(6)
N1 C16 C17 106.8(4)
F18 C224 C221 115.7(5)
F18 C224 F17 107.5(5)
F18 C224 F16 105.6(5)
F17 C224 C221 112.7(4)
F17 C224 F16 102.6(5)
F16 C224 C221 111.8(5)
F117 C224 C221 113.0(5)
F117 C224 F116 103.1(5)
F116 C224 C221 111.8(4)
F118 C224 C221 115.9(5)
F118 C224 F117 106.5(6)
F118 C224 F116 105.5(6)
C10 C11 N2 105.3(4)
F4 C208 C205 112.1(4)
F5 C208 C205 113.0(5)
F5 C208 F4 104.7(5)
F6 C208 C205 112.3(5)
F6 C208 F4 107.2(5)
F6 C208 F5 107.0(5)
F106 C208 C205 112.3(6)
F106 C208 F104 105.0(6)
F105 C208 C205 113.9(6)
F105 C208 F106 107.2(6)
F105 C208 F104 106.4(6)
F104 C208 C205 111.5(5)
F8 C215 C211 111.3(5)
F7 C215 F8 106.5(5)
F7 C215 C211 113.3(5)
F7 C215 F9 108.0(5)
F9 C215 F8 104.9(5)
F9 C215 C211 112.4(5)
F107 C215 C211 113.1(5)
F107 C215 F109 105.9(5)
F107 C215 F108 107.6(6)
F109 C215 C211 111.4(5)
F108 C215 C211 112.3(5)
F108 C215 F109 106.1(6)
F11 C216 C213 113.0(4)
F11 C216 F12 107.6(5)
F11 C216 F10 107.0(6)
F12 C216 C213 113.6(5)
F12 C216 F10 104.6(5)
F10 C216 C213 110.6(5)
C11 C10 N1 104.9(4)
N3 C21 C20 122.4(7)
F19 C231 C227 112.1(4)
F19 C231 F20 104.5(5)
F21 C231 C227 113.5(4)
F21 C231 F19 106.9(5)
F21 C231 F20 107.3(5)
F20 C231 C227 112.0(5)
C2 C1 Rh1 72.3(4)
C2 C1 C8 126.6(6)
C8 C1 Rh1 108.9(5)
C19 C18 C17 119.4(6)
C20 C19 C18 120.3(6)
C1 C2 Rh1 70.5(4)
C1 C2 C3 122.3(7)
C3 C2 Rh1 110.7(4)
C4 C3 C2 114.2(5)
C3 C4 C5 113.4(5)
C7 C8 C1 113.6(6)
C19 C20 C21 118.6(6)
C8 C7 C6 112.9(6)
C5 C6 Rh1 70.8(3)
C5 C6 C7 124.3(6)
C7 C6 Rh1 113.3(5)

loop_
_geom_bond_atom_site_label_1
_geom_bond_atom_site_label_2
_geom_bond_distance
Rh1 N3 2.113(4)
Rh1 C9 1.992(3)
Rh1 C5 2.138(5)
Rh1 C1 2.162(6)
Rh1 C2 2.185(6)
Rh1 C6 2.151(5)
C217 B200 1.642(6)
C217 C218 1.393(6)
C217 C222 1.400(5)
C225 B200 1.644(5)
C225 C230 1.395(5)
C225 C226 1.398(5)
C201 B200 1.641(5)
C201 C206 1.402(5)
C201 C202 1.399(5)
B200 C209 1.634(6)
C229 C230 1.385(5)
C229 C228 1.385(6)
C229 C232 1.496(6)
C209 C214 1.404(6)
C209 C210 1.399(5)
C214 C213 1.383(6)
C221 C222 1.388(6)
C221 C220 1.385(6)
C221 C224 1.497(6)
C218 C219 1.394(6)
C206 C205 1.397(6)
C210 C211 1.394(6)
C202 C203 1.389(6)
N1 C9 1.3532(10)
N1 C16 1.494(6)
N1 C10 1.395(7)
F2 C207 1.336(6)
C203 C204 1.388(6)
C203 C207 1.501(6)
C227 C226 1.390(6)
C227 C228 1.389(6)
C227 C231 1.497(6)
N2 C9 1.3524(10)
N2 C12 1.511(6)
N2 C11 1.415(7)
C219 C220 1.383(6)
C219 C223 1.495(6)
N3 C17 1.354(7)
N3 C21 1.349(7)
F14 C223 1.333(7)
C204 C205 1.373(6)
C213 C212 1.386(6)
C213 C216 1.509(6)
C205 C208 1.502(6)
C12 C13 1.521(7)
C12 C14 1.522(7)
C12 C15 1.525(8)
C17 C16 1.500(8)
C17 C18 1.386(8)
F8 C215 1.354(6)
C212 C211 1.382(7)
C232 F24 1.318(5)
C232 F22 1.285(5)
C232 F23 1.332(5)
C232 F122 1.273(6)
C232 F124 1.322(6)
C232 F123 1.328(6)
F1 C207 1.328(7)
F3 C207 1.342(7)
C211 C215 1.497(6)
F19 C231 1.324(7)
F11 C216 1.314(6)
C223 F15 1.327(6)
C223 F13 1.312(7)
F7 C215 1.326(6)
F4 C208 1.336(6)
C5 C4 1.509(8)
C5 C6 1.375(8)
F12 C216 1.318(7)
C224 F18 1.283(6)
C224 F17 1.309(6)
C224 F16 1.324(6)
C224 F117 1.306(6)
C224 F116 1.330(6)
C224 F118 1.278(6)
F21 C231 1.309(7)
C11 C10 1.345(9)
C208 F5 1.321(6)
C208 F6 1.315(6)
C208 F106 1.327(7)
C208 F105 1.314(6)
C208 F104 1.332(7)
C215 F9 1.339(6)
C215 F107 1.332(7)
C215 F109 1.349(6)
C215 F108 1.336(6)
F20 C231 1.332(7)
C216 F10 1.319(8)
C21 C20 1.398(9)
C1 C2 1.387(11)
C1 C8 1.521(13)
C18 C19 1.374(10)
C19 C20 1.343(11)
C2 C3 1.515(9)
C3 C4 1.489(11)
C8 C7 1.486(12)
C7 C6 1.511(9)
